data_2225328
loop_
_publ_author_name
'Arshad, Muhammad Nadeem'
'Bader, Mamoun M.'
'Pham, Phuong-Truc T.'
'Holman, K. Travis'

_publ_section_title (1<i>E</i>,3<i>E</i>,5<i>E</i>,7<i>E</i>)-4,4'-(Octa-1,3,5,7-tetraene-1,8-diyl)dipyridine
_journal_coeditor_code NG2706
_journal_issue 3
_journal_name_full 'Acta Crystallographica Section E'
_journal_page_first o508
_journal_paper_doi 10.1107/S160053681000317X
_journal_volume 66
_journal_year 2010
_chemical_formula_iupac 'C18 H16 N2'
_chemical_formula_moiety 'C18 H16 N2'
_chemical_formula_sum 'C18 H16 N2'
_chemical_formula_weight 260.33
_chemical_name_systematic (1<i>E</i>,3<i>E</i>,5<i>E</i>,7<i>E</i>)-4,4'-(Octa-1,3,5,7-tetraene-1,8-diyl)dipyridine
_space_group_IT_number 14
_symmetry_cell_setting monoclinic
_symmetry_space_group_name_Hall '-P 2ybc'
_symmetry_space_group_name_H-M 'P 1 21/c 1'
_atom_sites_solution_hydrogens geom
_atom_sites_solution_primary direct
_atom_sites_solution_secondary difmap
_audit_creation_method SHELXL-97
_cell_angle_alpha 90.00
_cell_angle_beta 94.809(5)
_cell_angle_gamma 90.00
_cell_formula_units_Z 6
_cell_length_a 5.5565(12)
_cell_length_b 17.950(4)
_cell_length_c 21.542(5)
_cell_measurement_reflns_used 1908
_cell_measurement_temperature 173(2)
_cell_measurement_theta_max 23.96
_cell_measurement_theta_min 2.27
_cell_volume 2141.0(8)
_computing_cell_refinement 'SAINT (Bruker, 2001)'
_computing_data_collection 'SMART (Bruker, 2001)'
_computing_data_reduction 'SAINT (Bruker, 2001)'
_computing_molecular_graphics
;
ORTEP-3 for Windows (Farrugia, 1997), PLATON (Spek, 2009) and
X-SEED (Barbour, 2001)'
;
_computing_publication_material
;
WinGX (Farrugia, 1999) and PLATON (Spek, 2009)
;
_computing_structure_refinement 'SHELXL97 (Sheldrick, 2008)'
_computing_structure_solution 'SHELXS97 (Sheldrick, 2008)'
_diffrn_ambient_temperature 173(2)
_diffrn_measured_fraction_theta_full 0.996
_diffrn_measured_fraction_theta_max 0.996
_diffrn_measurement_device_type 'Siemens SMART 1K'
_diffrn_measurement_method '\w scans'
_diffrn_radiation_type MoK\a
_diffrn_radiation_wavelength 0.71073
_diffrn_reflns_av_R_equivalents 0.0614
_diffrn_reflns_av_sigmaI/netI 0.0900
_diffrn_reflns_limit_h_max 7
_diffrn_reflns_limit_h_min -5
_diffrn_reflns_limit_k_max 23
_diffrn_reflns_limit_k_min -20
_diffrn_reflns_limit_l_max 21
_diffrn_reflns_limit_l_min -27
_diffrn_reflns_number 13659
_diffrn_reflns_theta_full 27.17
_diffrn_reflns_theta_max 27.17
_diffrn_reflns_theta_min 1.90
_diffrn_standards_number 0
_exptl_absorpt_coefficient_mu 0.072
_exptl_absorpt_correction_T_max 0.9858
_exptl_absorpt_correction_T_min 0.979
_exptl_absorpt_correction_type multi-scan
_exptl_absorpt_process_details '(SADABS; Bruker 2001)'
_exptl_crystal_colour brown
_exptl_crystal_density_diffrn 1.211
_exptl_crystal_density_method 'not measured'
_exptl_crystal_description needle
_exptl_crystal_F_000 828
_exptl_crystal_size_max 0.50
_exptl_crystal_size_mid 0.23
_exptl_crystal_size_min 0.20
_refine_diff_density_max 0.153
_refine_diff_density_min -0.172
_refine_ls_extinction_method none
_refine_ls_goodness_of_fit_ref 0.869
_refine_ls_hydrogen_treatment mixed
_refine_ls_matrix_type full
_refine_ls_number_parameters 343
_refine_ls_number_reflns 4727
_refine_ls_number_restraints 0
_refine_ls_restrained_S_all 0.869
_refine_ls_R_factor_all 0.1331
_refine_ls_R_factor_gt 0.0452
_refine_ls_shift/su_max 0.000
_refine_ls_shift/su_mean 0.000
_refine_ls_structure_factor_coef Fsqd
_refine_ls_weighting_details 'calc w=1/[\s^2^(Fo^2^)+(0.0357P)^2^+0.0000P] where P=(Fo^2^+2Fc^2^)/3'
_refine_ls_weighting_scheme calc
_refine_ls_wR_factor_gt 0.0801
_refine_ls_wR_factor_ref 0.1018
_reflns_number_gt 2195
_reflns_number_total 4727
_reflns_threshold_expression I>2\s(I)
_cod_data_source_file ng2706.cif
_cod_data_source_block I
_cod_depositor_comments
;
The following automatic conversions were performed:
'_symmetry_cell_setting' value 'Monoclinic' changed to 'monoclinic'
according to '/home/saulius/struct/CIF-dictionaries/cif_core.dic'
dictionary named 'cif_core.dic' version 2.4.1 from 2010-06-29.

Automatic conversion script
Id: cif_fix_enum 1527 2010-12-29 10:47:43Z saulius 

The following automatic conversions were performed:

'_symmetry_cell_setting' value 'Monoclinic' changed to 'monoclinic'
according to /home/saulius/struct/CIF-dictionaries/cif_core.dic
dictionary named 'cif_core.dic' version 2.4.1 from 2010-06-29.

Automatic conversion script
Id: cif_fix_values 1715 2011-07-08 13:25:40Z adriana 
;
_cod_original_sg_symbol_H-M 'P 21/c'
_cod_database_code 2225328
_cod_database_fobs_code 2225328

loop_
_symmetry_equiv_pos_as_xyz
'x, y, z'
'-x, y+1/2, -z+1/2'
'-x, -y, -z'
'x, -y-1/2, z-1/2'

loop_
_atom_site_type_symbol
_atom_site_label
_atom_site_fract_x
_atom_site_fract_y
_atom_site_fract_z
_atom_site_U_iso_or_equiv
_atom_site_adp_type
_atom_site_calc_flag
_atom_site_refinement_flags
_atom_site_occupancy
_atom_site_disorder_assembly
_atom_site_disorder_group
N N1 -0.3021(3) 0.65494(9) 0.12504(7) 0.0448(4) Uani d . 1 . .
N N2 1.1856(3) 0.05066(10) 0.59878(8) 0.0536(5) Uani d . 1 . .
N N3 0.7464(3) 0.29359(9) 0.24722(7) 0.0469(4) Uani d . 1 . .
C C1 -0.4416(4) 0.59659(12) 0.13700(9) 0.0436(5) Uani d . 1 . .
C C2 -0.3757(3) 0.54235(11) 0.18034(9) 0.0384(5) Uani d . 1 . .
C C3 -0.1522(3) 0.54509(10) 0.21419(8) 0.0343(5) Uani d . 1 . .
C C4 -0.0079(3) 0.60627(11) 0.20284(8) 0.0376(5) Uani d . 1 . .
C C5 -0.0885(4) 0.65812(12) 0.15892(9) 0.0433(5) Uani d . 1 . .
C C6 -0.0763(4) 0.48508(11) 0.25731(9) 0.0385(5) Uani d . 1 . .
C C7 0.1333(4) 0.47926(11) 0.29196(8) 0.0385(5) Uani d . 1 . .
C C8 0.2023(4) 0.41530(11) 0.32953(8) 0.0381(5) Uani d . 1 . .
C C9 0.4162(4) 0.40603(11) 0.36246(8) 0.0389(5) Uani d . 1 . .
C C10 0.4835(4) 0.33966(11) 0.39705(8) 0.0379(5) Uani d . 1 . .
C C11 0.6999(4) 0.32671(11) 0.42754(8) 0.0386(5) Uani d . 1 . .
C C12 0.7613(4) 0.25807(11) 0.45946(8) 0.0375(5) Uani d . 1 . .
C C13 0.9763(4) 0.24363(11) 0.48963(8) 0.0383(5) Uani d . 1 . .
C C14 1.0455(3) 0.17596(10) 0.52440(8) 0.0346(5) Uani d . 1 . .
C C15 0.8974(4) 0.11369(11) 0.52742(9) 0.0418(5) Uani d . 1 . .
C C16 0.9740(4) 0.05425(12) 0.56460(10) 0.0480(6) Uani d . 1 . .
C C17 1.3282(4) 0.11009(13) 0.59511(10) 0.0526(6) Uani d . 1 . .
C C18 1.2671(3) 0.17204(12) 0.55905(9) 0.0436(5) Uani d . 1 . .
C C19 0.5479(4) 0.25131(12) 0.24915(9) 0.0444(5) Uani d . 1 . .
C C20 0.4693(3) 0.20009(11) 0.20450(9) 0.0391(5) Uani d . 1 . .
C C21 0.5991(3) 0.18927(10) 0.15268(8) 0.0346(5) Uani d . 1 . .
C C22 0.8084(3) 0.23195(11) 0.15099(9) 0.0415(5) Uani d . 1 . .
C C23 0.8709(4) 0.28191(12) 0.19777(10) 0.0459(5) Uani d . 1 . .
C C24 0.5221(3) 0.14039(11) 0.10062(9) 0.0388(5) Uani d . 1 . .
C C25 0.3179(4) 0.10021(10) 0.09310(9) 0.0388(5) Uani d . 1 . .
C C26 0.2444(4) 0.05851(11) 0.03763(9) 0.0409(5) Uani d . 1 . .
C C27 0.0375(4) 0.01998(10) 0.02796(8) 0.0410(5) Uani d . 1 . .
H H1 -0.601(3) 0.5947(10) 0.1124(7) 0.049 Uiso d . 1 . .
H H2 -0.481(3) 0.5029(10) 0.1877(8) 0.049 Uiso d . 1 . .
H H4 0.151(3) 0.6145(9) 0.2237(7) 0.049 Uiso d . 1 . .
H H5 0.016(3) 0.6982(10) 0.1492(7) 0.049 Uiso d . 1 . .
H H6 -0.194(3) 0.4458(10) 0.2585(8) 0.049 Uiso d . 1 . .
H H7 0.258(3) 0.5183(10) 0.2906(7) 0.049 Uiso d . 1 . .
H H8 0.077(3) 0.3763(10) 0.3290(7) 0.049 Uiso d . 1 . .
H H9 0.539(3) 0.4467(10) 0.3614(7) 0.049 Uiso d . 1 . .
H H10 0.361(3) 0.3004(10) 0.3966(7) 0.049 Uiso d . 1 . .
H H11 0.826(3) 0.3624(10) 0.4272(8) 0.049 Uiso d . 1 . .
H H12 0.633(3) 0.2204(10) 0.4577(7) 0.049 Uiso d . 1 . .
H H13 1.103(3) 0.2809(10) 0.4894(7) 0.049 Uiso d . 1 . .
H H15 0.739(3) 0.1129(10) 0.5057(8) 0.049 Uiso d . 1 . .
H H16 0.864(3) 0.0118(10) 0.5671(8) 0.049 Uiso d . 1 . .
H H17 1.483(3) 0.1070(10) 0.6207(8) 0.049 Uiso d . 1 . .
H H18 1.381(3) 0.2120(10) 0.5576(7) 0.049 Uiso d . 1 . .
H H19 0.457(3) 0.2596(9) 0.2858(7) 0.049 Uiso d . 1 . .
H H20 0.319(3) 0.1734(10) 0.2092(7) 0.049 Uiso d . 1 . .
H H22 0.903(3) 0.2249(9) 0.1158(7) 0.049 Uiso d . 1 . .
H H23 1.019(3) 0.3124(10) 0.1963(7) 0.049 Uiso d . 1 . .
H H24 0.628(3) 0.1390(9) 0.0662(8) 0.049 Uiso d . 1 . .
H H25 0.207(3) 0.1001(9) 0.1263(7) 0.049 Uiso d . 1 . .
H H26 0.355(3) 0.0600(9) 0.0042(8) 0.049 Uiso d . 1 . .
H H27 -0.071(3) 0.0190(9) 0.0619(7) 0.049 Uiso d . 1 . .

loop_
_atom_site_aniso_label
_atom_site_aniso_U_11
_atom_site_aniso_U_22
_atom_site_aniso_U_33
_atom_site_aniso_U_12
_atom_site_aniso_U_13
_atom_site_aniso_U_23
N1 0.0449(11) 0.0430(12) 0.0459(10) 0.0082(9) 0.0007(9) 0.0022(8)
N2 0.0463(11) 0.0473(12) 0.0672(13) 0.0057(9) 0.0044(10) 0.0136(9)
N3 0.0500(11) 0.0411(11) 0.0501(11) -0.0068(9) 0.0065(9) -0.0035(8)
C1 0.0402(13) 0.0470(15) 0.0424(13) 0.0078(11) -0.0024(10) -0.0058(11)
C2 0.0378(12) 0.0369(13) 0.0405(12) -0.0004(9) 0.0029(10) -0.0054(10)
C3 0.0378(11) 0.0324(12) 0.0330(11) 0.0023(9) 0.0049(9) -0.0040(9)
C4 0.0335(11) 0.0393(13) 0.0400(12) -0.0003(10) 0.0028(9) 0.0024(10)
C5 0.0424(13) 0.0398(14) 0.0480(13) 0.0016(10) 0.0059(11) 0.0071(11)
C6 0.0437(13) 0.0315(13) 0.0401(12) -0.0002(9) 0.0029(10) -0.0028(9)
C7 0.0488(13) 0.0311(13) 0.0358(12) -0.0022(9) 0.0034(10) 0.0012(9)
C8 0.0476(13) 0.0310(12) 0.0357(11) 0.0008(9) 0.0040(10) 0.0001(9)
C9 0.0520(13) 0.0308(13) 0.0336(11) -0.0021(10) 0.0022(10) -0.0011(9)
C10 0.0508(14) 0.0306(13) 0.0321(11) -0.0005(9) 0.0025(10) -0.0023(9)
C11 0.0504(14) 0.0326(13) 0.0330(11) -0.0035(10) 0.0033(10) -0.0007(9)
C12 0.0480(13) 0.0311(13) 0.0335(11) 0.0002(9) 0.0033(10) -0.0022(9)
C13 0.0449(13) 0.0324(13) 0.0373(11) -0.0021(9) 0.0023(10) -0.0011(9)
C14 0.0358(11) 0.0353(12) 0.0333(11) 0.0026(9) 0.0061(9) -0.0032(9)
C15 0.0415(12) 0.0382(13) 0.0454(13) -0.0001(10) 0.0022(10) 0.0002(10)
C16 0.0471(14) 0.0398(14) 0.0572(14) -0.0024(11) 0.0062(11) 0.0082(11)
C17 0.0419(14) 0.0562(17) 0.0590(15) 0.0076(12) 0.0009(11) 0.0135(12)
C18 0.0401(13) 0.0400(14) 0.0505(13) -0.0019(10) 0.0030(11) 0.0037(11)
C19 0.0505(14) 0.0421(14) 0.0416(13) -0.0030(11) 0.0100(10) -0.0022(10)
C20 0.0375(12) 0.0356(13) 0.0444(12) -0.0053(9) 0.0050(10) 0.0029(10)
C21 0.0400(11) 0.0290(12) 0.0345(11) 0.0022(9) 0.0022(9) 0.0049(9)
C22 0.0436(13) 0.0411(14) 0.0408(12) -0.0033(10) 0.0082(10) 0.0017(10)
C23 0.0424(13) 0.0440(14) 0.0514(14) -0.0091(10) 0.0039(11) 0.0035(11)
C24 0.0457(13) 0.0344(12) 0.0372(12) 0.0035(10) 0.0090(10) 0.0019(9)
C25 0.0463(13) 0.0298(12) 0.0407(13) 0.0033(10) 0.0053(10) 0.0005(10)
C26 0.0510(14) 0.0332(13) 0.0386(13) 0.0036(10) 0.0045(10) 0.0014(10)
C27 0.0510(14) 0.0309(12) 0.0409(13) 0.0030(10) 0.0031(10) 0.0015(9)

loop_
_atom_type_symbol
_atom_type_description
_atom_type_scat_dispersion_real
_atom_type_scat_dispersion_imag
_atom_type_scat_source
C C 0.0033 0.0016 'International Tables Vol C Tables 4.2.6.8 and 6.1.1.4'
H H 0.0000 0.0000 'International Tables Vol C Tables 4.2.6.8 and 6.1.1.4'
N N 0.0061 0.0033 'International Tables Vol C Tables 4.2.6.8 and 6.1.1.4'

loop_
_geom_angle_atom_site_label_1
_geom_angle_atom_site_label_2
_geom_angle_atom_site_label_3
_geom_angle_site_symmetry_1
_geom_angle_site_symmetry_3
_geom_angle
_geom_angle_publ_flag
C1 N1 C5 . . 115.34(17) ?
C17 N2 C16 . . 115.36(19) ?
C23 N3 C19 . . 114.71(18) ?
N1 C1 C2 . . 123.89(19) ?
N1 C1 H1 . . 115.4(10) ?
C2 C1 H1 . . 120.7(10) ?
C1 C2 C3 . . 120.4(2) ?
C1 C2 H2 . . 120.7(11) ?
C3 C2 H2 . . 118.8(11) ?
C2 C3 C4 . . 116.02(18) ?
C2 C3 C6 . . 120.39(18) ?
C4 C3 C6 . . 123.57(17) ?
C5 C4 C3 . . 119.67(18) ?
C5 C4 H4 . . 116.6(10) ?
C3 C4 H4 . . 123.7(10) ?
N1 C5 C4 . . 124.6(2) ?
N1 C5 H5 . . 116.0(10) ?
C4 C5 H5 . . 119.2(10) ?
C7 C6 C3 . . 127.26(19) ?
C7 C6 H6 . . 119.5(10) ?
C3 C6 H6 . . 113.3(10) ?
C6 C7 C8 . . 123.8(2) ?
C6 C7 H7 . . 120.6(10) ?
C8 C7 H7 . . 115.5(10) ?
C9 C8 C7 . . 125.36(19) ?
C9 C8 H8 . . 120.8(10) ?
C7 C8 H8 . . 113.8(10) ?
C8 C9 C10 . . 123.8(2) ?
C8 C9 H9 . . 118.2(10) ?
C10 C9 H9 . . 117.9(10) ?
C11 C10 C9 . . 125.5(2) ?
C11 C10 H10 . . 118.3(10) ?
C9 C10 H10 . . 116.1(10) ?
C10 C11 C12 . . 123.34(19) ?
C10 C11 H11 . . 120.8(11) ?
C12 C11 H11 . . 115.8(11) ?
C13 C12 C11 . . 124.4(2) ?
C13 C12 H12 . . 120.2(10) ?
C11 C12 H12 . . 115.4(10) ?
C12 C13 C14 . . 126.60(19) ?
C12 C13 H13 . . 118.8(10) ?
C14 C13 H13 . . 114.6(10) ?
C18 C14 C15 . . 115.83(19) ?
C18 C14 C13 . . 120.08(18) ?
C15 C14 C13 . . 124.05(17) ?
C16 C15 C14 . . 119.54(19) ?
C16 C15 H15 . . 119.8(11) ?
C14 C15 H15 . . 120.6(11) ?
N2 C16 C15 . . 124.9(2) ?
N2 C16 H16 . . 117.1(10) ?
C15 C16 H16 . . 118.0(10) ?
N2 C17 C18 . . 123.9(2) ?
N2 C17 H17 . . 114.7(11) ?
C18 C17 H17 . . 121.5(11) ?
C17 C18 C14 . . 120.5(2) ?
C17 C18 H18 . . 119.2(10) ?
C14 C18 H18 . . 120.3(10) ?
N3 C19 C20 . . 124.76(19) ?
N3 C19 H19 . . 114.6(10) ?
C20 C19 H19 . . 120.6(10) ?
C19 C20 C21 . . 119.91(18) ?
C19 C20 H20 . . 118.8(10) ?
C21 C20 H20 . . 121.3(10) ?
C20 C21 C22 . . 115.66(18) ?
C20 C21 C24 . . 124.18(18) ?
C22 C21 C24 . . 120.07(17) ?
C23 C22 C21 . . 119.98(19) ?
C23 C22 H22 . . 122.8(10) ?
C21 C22 H22 . . 117.2(10) ?
N3 C23 C22 . . 124.97(19) ?
N3 C23 H23 . . 115.3(10) ?
C22 C23 H23 . . 119.8(10) ?
C25 C24 C21 . . 127.29(18) ?
C25 C24 H24 . . 116.6(10) ?
C21 C24 H24 . . 116.0(10) ?
C24 C25 C26 . . 123.86(19) ?
C24 C25 H25 . . 119.3(10) ?
C26 C25 H25 . . 116.8(10) ?
C27 C26 C25 . . 125.16(19) ?
C27 C26 H26 . . 118.6(10) ?
C25 C26 H26 . . 116.3(10) ?
C26 C27 C27 . 3 124.9(3) ?
C26 C27 H27 . . 117.6(10) ?
C27 C27 H27 3 . 117.5(10) ?

loop_
_geom_bond_atom_site_label_1
_geom_bond_atom_site_label_2
_geom_bond_site_symmetry_2
_geom_bond_distance
_geom_bond_publ_flag
N1 C1 . 1.341(2) ?
N1 C5 . 1.341(2) ?
N2 C17 . 1.335(2) ?
N2 C16 . 1.335(2) ?
N3 C23 . 1.334(2) ?
N3 C19 . 1.342(2) ?
C1 C2 . 1.377(3) ?
C1 H1 . 0.996(16) ?
C2 C3 . 1.387(2) ?
C2 H2 . 0.942(17) ?
C3 C4 . 1.394(2) ?
C3 C6 . 1.461(3) ?
C4 C5 . 1.375(2) ?
C4 H4 . 0.968(16) ?
C5 H5 . 0.960(17) ?
C6 C7 . 1.334(2) ?
C6 H6 . 0.964(17) ?
C7 C8 . 1.438(2) ?
C7 H7 . 0.986(17) ?
C8 C9 . 1.343(2) ?
C8 H8 . 0.987(17) ?
C9 C10 . 1.438(3) ?
C9 H9 . 1.000(17) ?
C10 C11 . 1.341(2) ?
C10 H10 . 0.981(17) ?
C11 C12 . 1.438(2) ?
C11 H11 . 0.951(17) ?
C12 C13 . 1.337(2) ?
C12 H12 . 0.982(17) ?
C13 C14 . 1.462(2) ?
C13 H13 . 0.972(17) ?
C14 C18 . 1.387(2) ?
C14 C15 . 1.393(2) ?
C15 C16 . 1.380(3) ?
C15 H15 . 0.962(16) ?
C16 H16 . 0.981(17) ?
C17 C18 . 1.382(3) ?
C17 H17 . 0.984(16) ?
C18 H18 . 0.960(17) ?
C19 C20 . 1.375(3) ?
C19 H19 . 0.983(16) ?
C20 C21 . 1.392(2) ?
C20 H20 . 0.974(17) ?
C21 C22 . 1.396(2) ?
C21 C24 . 1.460(2) ?
C22 C23 . 1.372(3) ?
C22 H22 . 0.966(16) ?
C23 H23 . 0.990(17) ?
C24 C25 . 1.343(2) ?
C24 H24 . 0.985(16) ?
C25 C26 . 1.440(2) ?
C25 H25 . 0.983(16) ?
C26 C27 . 1.343(2) ?
C26 H26 . 0.986(16) ?
C27 C27 3 1.434(4) ?
C27 H27 . 0.985(16) ?

loop_
_geom_torsion_atom_site_label_1
_geom_torsion_atom_site_label_2
_geom_torsion_atom_site_label_3
_geom_torsion_atom_site_label_4
_geom_torsion_site_symmetry_1
_geom_torsion_site_symmetry_2
_geom_torsion_site_symmetry_3
_geom_torsion_site_symmetry_4
_geom_torsion
_geom_torsion_publ_flag
C5 N1 C1 C2 . . . . -0.4(3) ?
N1 C1 C2 C3 . . . . -1.0(3) ?
C1 C2 C3 C4 . . . . 2.1(3) ?
C1 C2 C3 C6 . . . . -176.14(17) ?
C2 C3 C4 C5 . . . . -1.7(3) ?
C6 C3 C4 C5 . . . . 176.43(18) ?
C1 N1 C5 C4 . . . . 0.8(3) ?
C3 C4 C5 N1 . . . . 0.3(3) ?
C2 C3 C6 C7 . . . . 178.71(19) ?
C4 C3 C6 C7 . . . . 0.7(3) ?
C3 C6 C7 C8 . . . . -174.69(18) ?
C6 C7 C8 C9 . . . . 176.5(2) ?
C7 C8 C9 C10 . . . . -176.75(17) ?
C8 C9 C10 C11 . . . . 176.03(19) ?
C9 C10 C11 C12 . . . . -177.47(17) ?
C10 C11 C12 C13 . . . . 179.32(19) ?
C11 C12 C13 C14 . . . . 177.90(17) ?
C12 C13 C14 C18 . . . . -172.99(19) ?
C12 C13 C14 C15 . . . . 4.5(3) ?
C18 C14 C15 C16 . . . . 1.5(3) ?
C13 C14 C15 C16 . . . . -176.12(18) ?
C17 N2 C16 C15 . . . . -0.3(3) ?
C14 C15 C16 N2 . . . . -0.6(3) ?
C16 N2 C17 C18 . . . . 0.1(3) ?
N2 C17 C18 C14 . . . . 0.9(3) ?
C15 C14 C18 C17 . . . . -1.7(3) ?
C13 C14 C18 C17 . . . . 176.04(18) ?
C23 N3 C19 C20 . . . . -1.0(3) ?
N3 C19 C20 C21 . . . . 0.1(3) ?
C19 C20 C21 C22 . . . . 1.2(3) ?
C19 C20 C21 C24 . . . . -175.40(18) ?
C20 C21 C22 C23 . . . . -1.6(3) ?
C24 C21 C22 C23 . . . . 175.19(17) ?
C19 N3 C23 C22 . . . . 0.6(3) ?
C21 C22 C23 N3 . . . . 0.7(3) ?
C20 C21 C24 C25 . . . . 1.7(3) ?
C22 C21 C24 C25 . . . . -174.80(18) ?
C21 C24 C25 C26 . . . . 174.09(18) ?
C24 C25 C26 C27 . . . . -177.56(19) ?
C25 C26 C27 C27 . . . 3 178.4(2) ?
